data_7015536
loop_
_publ_author_name
'Duan, Hai-Bao'
'Ren, Xiao-Ming'
'Shen, Lin-Jiang'
'Jin, Wan-Qin'
'Meng, Qing-Jin'
'Tian, Zheng-Fang'
'Zhou, Shi-Ming'

_publ_section_title
;
 A low-dimensional molecular spin system with two steps of magnetic
 transitions and liquid crystal property.
;
_journal_issue 14
_journal_name_full 'Dalton transactions (Cambridge, England : 2003)'
_journal_page_first 3622
_journal_page_last 3630
_journal_paper_doi 10.1039/c0dt01704c
_journal_volume 40
_journal_year 2011
_chemical_formula_sum 'C19 H19 N6 Ni S4'
_chemical_formula_weight 518.35
_chemical_name_systematic
;
?
;
_space_group_IT_number 2
_symmetry_cell_setting triclinic
_symmetry_space_group_name_Hall '-P 1'
_symmetry_space_group_name_H-M 'P -1'
_atom_sites_solution_hydrogens geom
_atom_sites_solution_primary direct
_atom_sites_solution_secondary difmap
_audit_creation_method SHELXL-97
_cell_angle_alpha 84.472(9)
_cell_angle_beta 85.962(8)
_cell_angle_gamma 82.683(9)
_cell_formula_units_Z 2
_cell_length_a 4.4540(5)
_cell_length_b 13.6238(15)
_cell_length_c 20.238(2)
_cell_measurement_temperature 105(2)
_cell_volume 1210.3(2)
_computing_structure_refinement 'SHELXL-97 (Sheldrick, 1997)'
_computing_structure_solution 'SHELXS-97 (Sheldrick, 1990)'
_diffrn_ambient_temperature 105(2)
_diffrn_measured_fraction_theta_full 0.989
_diffrn_measured_fraction_theta_max 0.989
_diffrn_radiation_monochromator graphite
_diffrn_radiation_source 'fine-focus sealed tube'
_diffrn_radiation_type CuK\a
_diffrn_radiation_wavelength 1.54184
_diffrn_reflns_av_R_equivalents 0.0355
_diffrn_reflns_av_sigmaI/netI 0.0395
_diffrn_reflns_limit_h_max 5
_diffrn_reflns_limit_h_min -5
_diffrn_reflns_limit_k_max 15
_diffrn_reflns_limit_k_min -15
_diffrn_reflns_limit_l_max 23
_diffrn_reflns_limit_l_min -23
_diffrn_reflns_number 10060
_diffrn_reflns_theta_full 62.64
_diffrn_reflns_theta_max 62.64
_diffrn_reflns_theta_min 2.20
_exptl_absorpt_coefficient_mu 4.528
_exptl_crystal_density_diffrn 1.422
_exptl_crystal_density_method 'not measured'
_exptl_crystal_F_000 534
_refine_diff_density_max 0.402
_refine_diff_density_min -0.367
_refine_diff_density_rms 0.077
_refine_ls_extinction_method none
_refine_ls_goodness_of_fit_ref 1.226
_refine_ls_hydrogen_treatment mixed
_refine_ls_matrix_type full
_refine_ls_number_parameters 274
_refine_ls_number_reflns 3831
_refine_ls_number_restraints 0
_refine_ls_restrained_S_all 1.226
_refine_ls_R_factor_all 0.0591
_refine_ls_R_factor_gt 0.0442
_refine_ls_shift/su_max 0.000
_refine_ls_shift/su_mean 0.000
_refine_ls_structure_factor_coef Fsqd
_refine_ls_weighting_details 'calc w=1/[\s^2^(Fo^2^)+(0.0427P)^2^+2.8708P] where P=(Fo^2^+2Fc^2^)/3'
_refine_ls_weighting_scheme calc
_refine_ls_wR_factor_gt 0.1363
_refine_ls_wR_factor_ref 0.1401
_reflns_number_gt 2984
_reflns_number_total 3831
_reflns_threshold_expression >2sigma(I)
_cod_data_source_file c0dt01704c.txt
_cod_data_source_block 090506-105k
_cod_depositor_comments
;
The following automatic conversions were performed:
'_symmetry_cell_setting' value 'Triclinic' changed to 'triclinic'
according to '/home/saulius/struct/CIF-dictionaries/cif_core.dic'
dictionary named 'cif_core.dic' version 2.4.1 from 2010-06-29.

Automatic conversion script
Id: cif_fix_enum 1555 2011-01-17 13:19:09Z saulius 
;
_cod_original_sg_symbol_H-M P-1
_cod_database_code 7015536

loop_
_symmetry_equiv_pos_as_xyz
'x, y, z'
'-x, -y, -z'

loop_
_atom_site_label
_atom_site_type_symbol
_atom_site_fract_x
_atom_site_fract_y
_atom_site_fract_z
_atom_site_U_iso_or_equiv
_atom_site_adp_type
_atom_site_occupancy
_atom_site_symmetry_multiplicity
_atom_site_calc_flag
_atom_site_refinement_flags
_atom_site_disorder_assembly
_atom_site_disorder_group
Ni1 Ni 0.5000 1.0000 0.5000 0.0264(3) Uani 1 2 d S . .
Ni2 Ni 1.0000 1.0000 0.0000 0.0258(3) Uani 1 2 d S . .
S1 S 0.5237(3) 0.88006(10) 0.43722(6) 0.0312(3) Uani 1 1 d . . .
S2 S 0.7883(3) 1.07024(9) 0.42563(6) 0.0286(3) Uani 1 1 d . . .
S3 S 0.7262(3) 0.91112(9) 0.06756(6) 0.0281(3) Uani 1 1 d . . .
S4 S 0.9859(3) 1.09894(9) 0.07635(6) 0.0301(3) Uani 1 1 d . . .
N1 N 0.2387(11) 0.6401(4) 0.4271(2) 0.0458(12) Uani 1 1 d . . .
N2 N 1.1716(11) 1.2962(3) 0.3877(2) 0.0402(11) Uani 1 1 d . . .
N3 N 0.3371(11) 0.6855(3) 0.0777(2) 0.0406(11) Uani 1 1 d . . .
N4 N 1.2888(11) 1.3240(3) 0.1166(2) 0.0426(12) Uani 1 1 d . . .
N5 N 0.9392(8) 0.6099(3) 0.25281(19) 0.0232(9) Uani 1 1 d . . .
N6 N 0.4024(9) 0.3860(3) 0.2528(2) 0.0276(9) Uani 1 1 d . . .
H6A H 0.3570 0.3663 0.2150 0.033 Uiso 1 1 calc R . .
H6B H 0.3310 0.3581 0.2907 0.033 Uiso 1 1 calc R . .
C1 C 0.3004(11) 0.7993(4) 0.4821(2) 0.0282(11) Uani 1 1 d . . .
C2 C 0.2642(12) 0.7093(4) 0.4521(2) 0.0345(12) Uani 1 1 d . . .
C3 C 0.8352(11) 1.1789(4) 0.4582(2) 0.0276(11) Uani 1 1 d . . .
C4 C 1.0226(12) 1.2445(4) 0.4197(2) 0.0294(11) Uani 1 1 d . . .
C5 C 0.6702(11) 0.8163(4) 0.0212(2) 0.0265(11) Uani 1 1 d . . .
C6 C 0.4844(12) 0.7425(4) 0.0522(2) 0.0304(11) Uani 1 1 d . . .
C7 C 1.2051(11) 1.1878(4) 0.0421(2) 0.0276(11) Uani 1 1 d . . .
C8 C 1.2512(12) 1.2654(4) 0.0823(2) 0.0312(12) Uani 1 1 d . . .
C9 C 0.8731(11) 0.5789(3) 0.1946(2) 0.0258(11) Uani 1 1 d . . .
H9A H 0.9506 0.6099 0.1540 0.031 Uiso 1 1 calc R . .
C10 C 0.6982(10) 0.5044(3) 0.1929(2) 0.0245(10) Uani 1 1 d . . .
H10A H 0.6559 0.4835 0.1514 0.029 Uiso 1 1 calc R . .
C11 C 0.5798(10) 0.4581(3) 0.2527(2) 0.0228(10) Uani 1 1 d . . .
C12 C 0.6547(11) 0.4912(3) 0.3131(2) 0.0239(10) Uani 1 1 d . . .
H12A H 0.5817 0.4614 0.3546 0.029 Uiso 1 1 calc R . .
C13 C 0.8324(11) 0.5661(3) 0.3113(2) 0.0255(11) Uani 1 1 d . . .
H13A H 0.8823 0.5880 0.3519 0.031 Uiso 1 1 calc R . .
C14 C 1.1133(11) 0.6965(3) 0.2527(2) 0.0269(11) Uani 1 1 d . . .
H14A H 1.2542 0.6990 0.2127 0.032 Uiso 1 1 calc R . .
H14B H 1.2356 0.6880 0.2923 0.032 Uiso 1 1 calc R . .
C15 C 0.9031(10) 0.7936(3) 0.2533(2) 0.0232(10) Uani 1 1 d . . .
H15A H 0.7630 0.7912 0.2935 0.028 Uiso 1 1 calc R . .
H15B H 0.7798 0.8018 0.2138 0.028 Uiso 1 1 calc R . .
C16 C 1.0810(10) 0.8831(3) 0.2528(2) 0.0254(11) Uani 1 1 d . . .
H16A H 1.2013 0.8752 0.2927 0.031 Uiso 1 1 calc R . .
H16B H 1.2243 0.8843 0.2131 0.031 Uiso 1 1 calc R . .
C17 C 0.8760(11) 0.9812(3) 0.2519(2) 0.0249(10) Uani 1 1 d . . .
H17A H 0.7280 0.9788 0.2907 0.030 Uiso 1 1 calc R . .
H17B H 0.7607 0.9900 0.2112 0.030 Uiso 1 1 calc R . .
C18 C 1.0496(11) 1.0708(3) 0.2537(2) 0.0251(10) Uani 1 1 d . . .
H18A H 1.1590 1.0633 0.2952 0.030 Uiso 1 1 calc R . .
H18B H 1.2026 1.0718 0.2158 0.030 Uiso 1 1 calc R . .
C19 C 0.8443(11) 1.1695(3) 0.2504(2) 0.0295(11) Uani 1 1 d . . .
H19A H 0.9669 1.2240 0.2519 0.044 Uiso 1 1 calc R . .
H19B H 0.6946 1.1695 0.2883 0.044 Uiso 1 1 calc R . .
H19C H 0.7394 1.1783 0.2089 0.044 Uiso 1 1 calc R . .

loop_
_atom_site_aniso_label
_atom_site_aniso_U_11
_atom_site_aniso_U_22
_atom_site_aniso_U_33
_atom_site_aniso_U_23
_atom_site_aniso_U_13
_atom_site_aniso_U_12
Ni1 0.0282(7) 0.0286(7) 0.0226(6) -0.0024(5) 0.0009(5) -0.0062(5)
Ni2 0.0290(7) 0.0273(6) 0.0221(6) -0.0038(5) 0.0014(5) -0.0082(5)
S1 0.0339(7) 0.0359(7) 0.0259(6) -0.0076(5) 0.0043(5) -0.0119(6)
S2 0.0340(7) 0.0295(7) 0.0229(6) -0.0027(5) 0.0033(5) -0.0085(5)
S3 0.0327(7) 0.0296(7) 0.0228(6) -0.0034(5) 0.0022(5) -0.0087(5)
S4 0.0354(7) 0.0330(7) 0.0243(6) -0.0069(5) 0.0038(5) -0.0128(6)
N1 0.051(3) 0.048(3) 0.043(3) -0.018(2) 0.002(2) -0.017(3)
N2 0.043(3) 0.038(3) 0.040(3) 0.000(2) 0.006(2) -0.011(2)
N3 0.041(3) 0.042(3) 0.039(3) 0.001(2) 0.003(2) -0.013(2)
N4 0.052(3) 0.038(3) 0.040(3) -0.008(2) -0.002(2) -0.013(2)
N5 0.018(2) 0.022(2) 0.030(2) -0.0039(16) -0.0004(16) -0.0014(17)
N6 0.030(2) 0.025(2) 0.029(2) -0.0038(17) 0.0011(17) -0.0083(18)
C1 0.023(3) 0.033(3) 0.030(3) -0.002(2) -0.006(2) -0.009(2)
C2 0.034(3) 0.041(3) 0.029(3) -0.005(2) 0.001(2) -0.009(3)
C3 0.029(3) 0.027(3) 0.027(3) 0.002(2) -0.007(2) -0.005(2)
C4 0.032(3) 0.027(3) 0.031(3) -0.006(2) -0.004(2) -0.005(2)
C5 0.026(3) 0.024(3) 0.031(3) -0.001(2) -0.007(2) -0.005(2)
C6 0.032(3) 0.030(3) 0.029(3) -0.003(2) -0.002(2) -0.006(2)
C7 0.028(3) 0.027(3) 0.030(3) -0.005(2) -0.002(2) -0.007(2)
C8 0.033(3) 0.030(3) 0.031(3) -0.003(2) 0.002(2) -0.007(2)
C9 0.024(3) 0.024(3) 0.028(2) -0.001(2) 0.002(2) -0.001(2)
C10 0.024(3) 0.023(3) 0.027(2) -0.0042(19) 0.0002(19) -0.002(2)
C11 0.021(2) 0.017(2) 0.030(2) -0.0036(19) -0.0002(19) 0.0005(19)
C12 0.026(3) 0.019(2) 0.026(2) -0.0008(19) 0.0014(19) -0.002(2)
C13 0.025(3) 0.025(3) 0.026(2) -0.004(2) -0.002(2) 0.001(2)
C14 0.023(3) 0.022(3) 0.036(3) -0.003(2) 0.001(2) -0.005(2)
C15 0.019(2) 0.019(2) 0.032(3) -0.003(2) -0.001(2) -0.0029(19)
C16 0.019(2) 0.022(3) 0.035(3) -0.003(2) 0.001(2) -0.002(2)
C17 0.024(3) 0.024(3) 0.026(2) -0.004(2) 0.001(2) -0.005(2)
C18 0.025(3) 0.024(3) 0.027(2) -0.004(2) 0.002(2) -0.006(2)
C19 0.034(3) 0.023(3) 0.032(3) -0.004(2) 0.001(2) -0.005(2)

loop_
_atom_type_symbol
_atom_type_description
_atom_type_scat_dispersion_real
_atom_type_scat_dispersion_imag
_atom_type_scat_source
C C 0.0181 0.0091 'International Tables Vol C Tables 4.2.6.8 and 6.1.1.4'
H H 0.0000 0.0000 'International Tables Vol C Tables 4.2.6.8 and 6.1.1.4'
N N 0.0311 0.0180 'International Tables Vol C Tables 4.2.6.8 and 6.1.1.4'
S S 0.3331 0.5567 'International Tables Vol C Tables 4.2.6.8 and 6.1.1.4'
Ni Ni -3.0029 0.5091 'International Tables Vol C Tables 4.2.6.8 and 6.1.1.4'

loop_
_geom_angle_atom_site_label_1
_geom_angle_atom_site_label_2
_geom_angle_atom_site_label_3
_geom_angle
_geom_angle_site_symmetry_1
_geom_angle_site_symmetry_3
_geom_angle_publ_flag
S2 Ni1 S2 180.000(1) 2_676 . ?
S2 Ni1 S1 92.77(5) 2_676 . ?
S2 Ni1 S1 87.23(5) . . ?
S2 Ni1 S1 87.23(5) 2_676 2_676 ?
S2 Ni1 S1 92.77(5) . 2_676 ?
S1 Ni1 S1 180.00(5) . 2_676 ?
S4 Ni2 S4 180.00(6) 2_775 . ?
S4 Ni2 S3 92.69(5) 2_775 . ?
S4 Ni2 S3 87.31(5) . . ?
S4 Ni2 S3 87.31(5) 2_775 2_775 ?
S4 Ni2 S3 92.69(5) . 2_775 ?
S3 Ni2 S3 180.00(5) . 2_775 ?
C1 S1 Ni1 102.76(17) . . ?
C3 S2 Ni1 103.24(17) . . ?
C5 S3 Ni2 102.81(17) . . ?
C7 S4 Ni2 103.50(16) . . ?
C9 N5 C13 120.1(4) . . ?
C9 N5 C14 120.0(4) . . ?
C13 N5 C14 119.8(4) . . ?
C3 C1 C2 122.6(4) 2_676 . ?
C3 C1 S1 120.6(4) 2_676 . ?
C2 C1 S1 116.8(4) . . ?
N1 C2 C1 178.1(6) . . ?
C1 C3 C4 121.9(4) 2_676 . ?
C1 C3 S2 120.6(4) 2_676 . ?
C4 C3 S2 117.5(4) . . ?
N2 C4 C3 178.5(5) . . ?
C7 C5 C6 122.1(4) 2_775 . ?
C7 C5 S3 120.6(4) 2_775 . ?
C6 C5 S3 117.2(4) . . ?
N3 C6 C5 178.6(5) . . ?
C5 C7 C8 121.9(4) 2_775 . ?
C5 C7 S4 120.3(4) 2_775 . ?
C8 C7 S4 117.8(4) . . ?
N4 C8 C7 177.0(6) . . ?
N5 C9 C10 121.5(4) . . ?
C9 C10 C11 119.9(4) . . ?
N6 C11 C10 121.5(4) . . ?
N6 C11 C12 120.9(4) . . ?
C10 C11 C12 117.5(4) . . ?
C13 C12 C11 119.5(4) . . ?
N5 C13 C12 121.4(4) . . ?
N5 C14 C15 111.4(4) . . ?
C14 C15 C16 111.6(4) . . ?
C17 C16 C15 112.6(4) . . ?
C16 C17 C18 113.1(4) . . ?
C19 C18 C17 113.0(4) . . ?

loop_
_geom_bond_atom_site_label_1
_geom_bond_atom_site_label_2
_geom_bond_distance
_geom_bond_site_symmetry_2
_geom_bond_publ_flag
Ni1 S2 2.1431(12) 2_676 ?
Ni1 S2 2.1431(12) . ?
Ni1 S1 2.1524(12) . ?
Ni1 S1 2.1524(12) 2_676 ?
Ni2 S4 2.1388(12) 2_775 ?
Ni2 S4 2.1388(12) . ?
Ni2 S3 2.1551(12) . ?
Ni2 S3 2.1551(12) 2_775 ?
S1 C1 1.727(5) . ?
S2 C3 1.719(5) . ?
S3 C5 1.720(5) . ?
S4 C7 1.716(5) . ?
N1 C2 1.134(7) . ?
N2 C4 1.152(6) . ?
N3 C6 1.142(6) . ?
N4 C8 1.142(6) . ?
N5 C9 1.352(6) . ?
N5 C13 1.357(6) . ?
N5 C14 1.492(6) . ?
N6 C11 1.337(6) . ?
C1 C3 1.355(7) 2_676 ?
C1 C2 1.450(7) . ?
C3 C1 1.355(7) 2_676 ?
C3 C4 1.437(7) . ?
C5 C7 1.363(7) 2_775 ?
C5 C6 1.450(7) . ?
C7 C5 1.363(7) 2_775 ?
C7 C8 1.437(7) . ?
C9 C10 1.361(7) . ?
C10 C11 1.410(6) . ?
C11 C12 1.418(7) . ?
C12 C13 1.365(7) . ?
C14 C15 1.521(6) . ?
C15 C16 1.535(6) . ?
C16 C17 1.520(6) . ?
C17 C18 1.531(6) . ?
C18 C19 1.525(6) . ?
